data_2215755
loop_
_publ_author_name
'Liu, Yu-Fen'
'Xia, Hai-Tao'
'Wang, Da-Qi'
'Yang, Shu-Ping'

_publ_section_title
;\m-Chlorido-bis({<i>N</i>-benzyl-<i>N</i>'-[2-(benzylamino)ethyl]ethane-1,2-diamine}chloridocopper(II))
 chloride
;
_journal_coeditor_code BG2104
_journal_issue 11
_journal_name_full 'Acta Crystallographica Section E'
_journal_page_first m2805
_journal_page_last m2806
_journal_paper_doi 10.1107/S1600536807051434
_journal_volume 63
_journal_year 2007
_chemical_formula_iupac '[Cu2 Cl3 (C18 H25 N3)2] Cl'
_chemical_formula_moiety 'C36 H50 Cl3 Cu2 N6 +, Cl -'
_chemical_formula_sum 'C36 H50 Cl4 Cu2 N6'
_chemical_formula_weight 835.70
_chemical_name_systematic
;
\m-Chlorido-bis({<i>N</i>-benzyl-<i>N</i>'-[2-(benzylamino)ethyl]ethane-
1,2-diamine}chloridocopper(II))
;
_space_group_IT_number 5
_symmetry_cell_setting monoclinic
_symmetry_space_group_name_Hall 'C 2y'
_symmetry_space_group_name_H-M 'C 1 2 1'
_atom_sites_solution_hydrogens geom
_atom_sites_solution_primary direct
_atom_sites_solution_secondary difmap
_audit_creation_method SHELXL-97
_cell_angle_alpha 90.00
_cell_angle_beta 113.926(2)
_cell_angle_gamma 90.00
_cell_formula_units_Z 2
_cell_length_a 25.584(3)
_cell_length_b 7.4506(11)
_cell_length_c 11.5739(15)
_cell_measurement_reflns_used 896
_cell_measurement_temperature 298(2)
_cell_measurement_theta_max 25.306
_cell_measurement_theta_min 2.87
_cell_volume 2016.6(5)
_computing_cell_refinement '<i>SMART</i> (Siemens, 1996)'
_computing_data_collection '<i>SMART</i> (Siemens, 1996)'
_computing_data_reduction 'SAINT (Siemens, 1996)'
_computing_molecular_graphics 'SHELXTL (Sheldrick, 1997b)'
_computing_publication_material 'SHELXTL (Sheldrick, 1997b)'
_computing_structure_refinement 'SHELXL97 (Sheldrick, 1997a)'
_computing_structure_solution 'SHELXS97 (Sheldrick, 1997a)'
_diffrn_ambient_temperature 298(2)
_diffrn_measured_fraction_theta_full 0.998
_diffrn_measured_fraction_theta_max 0.998
_diffrn_measurement_device_type 'Siemens SMART 1000 CCD area-detector'
_diffrn_measurement_method '\f and \w'
_diffrn_radiation_monochromator graphite
_diffrn_radiation_source 'fine-focus sealed tube'
_diffrn_radiation_type MoK\a
_diffrn_radiation_wavelength 0.71073
_diffrn_reflns_av_R_equivalents 0.0556
_diffrn_reflns_av_sigmaI/netI 0.1450
_diffrn_reflns_limit_h_max 30
_diffrn_reflns_limit_h_min -28
_diffrn_reflns_limit_k_max 8
_diffrn_reflns_limit_k_min -8
_diffrn_reflns_limit_l_max 13
_diffrn_reflns_limit_l_min -12
_diffrn_reflns_number 5224
_diffrn_reflns_theta_full 25.00
_diffrn_reflns_theta_max 25.00
_diffrn_reflns_theta_min 1.74
_diffrn_standards_decay_% 0
_diffrn_standards_interval_count 0
_diffrn_standards_interval_time 0
_diffrn_standards_number 0
_exptl_absorpt_coefficient_mu 1.352
_exptl_absorpt_correction_T_max 0.8655
_exptl_absorpt_correction_T_min 0.7116
_exptl_absorpt_correction_type multi-scan
_exptl_absorpt_process_details '(SADABS; Sheldrick, 1996)'
_exptl_crystal_colour blue
_exptl_crystal_density_diffrn 1.376
_exptl_crystal_density_method 'not measured'
_exptl_crystal_description block
_exptl_crystal_F_000 868
_exptl_crystal_size_max 0.27
_exptl_crystal_size_mid 0.14
_exptl_crystal_size_min 0.11
_refine_diff_density_max 0.908
_refine_diff_density_min -0.400
_refine_ls_abs_structure_details 'Flack (1983), 1474 Friedel pairs'
_refine_ls_abs_structure_Flack 0.02(3)
_refine_ls_extinction_method none
_refine_ls_goodness_of_fit_ref 0.997
_refine_ls_hydrogen_treatment constr
_refine_ls_matrix_type full
_refine_ls_number_parameters 219
_refine_ls_number_reflns 3398
_refine_ls_number_restraints 1
_refine_ls_restrained_S_all 0.997
_refine_ls_R_factor_all 0.1155
_refine_ls_R_factor_gt 0.0556
_refine_ls_shift/su_max 0.001
_refine_ls_shift/su_mean 0.000
_refine_ls_structure_factor_coef Fsqd
_refine_ls_weighting_details 'calc w=1/[\s^2^(Fo^2^)+(0.0208P)^2^] where P=(Fo^2^+2Fc^2^)/3'
_refine_ls_weighting_scheme calc
_refine_ls_wR_factor_gt 0.0943
_refine_ls_wR_factor_ref 0.1030
_reflns_number_gt 1758
_reflns_number_total 3398
_reflns_threshold_expression I>2\s(I)
_cod_data_source_file bg2104.cif
_cod_data_source_block I
_cod_original_sg_symbol_H-M 'C 2'
_cod_database_code 2215755
_cod_database_fobs_code 2215755

loop_
_symmetry_equiv_pos_as_xyz
'x, y, z'
'-x, y, -z'
'x+1/2, y+1/2, z'
'-x+1/2, y+1/2, -z'

loop_
_atom_site_type_symbol
_atom_site_label
_atom_site_fract_x
_atom_site_fract_y
_atom_site_fract_z
_atom_site_U_iso_or_equiv
_atom_site_adp_type
_atom_site_calc_flag
_atom_site_refinement_flags
_atom_site_occupancy
Cu Cu1 -0.00397(4) 0.58358(18) 0.18416(10) 0.0507(3) Uani d . 1
Cl Cl1 -0.06597(8) 0.8020(3) 0.0790(2) 0.0635(7) Uani d . 1
Cl Cl2 0.0000 0.3784(4) 0.0000 0.0528(9) Uani d S 1
Cl Cl3 0.0000 0.7398(8) 0.5000 0.176(3) Uani d S 1
N N1 0.0678(2) 0.7293(9) 0.2071(6) 0.0408(18) Uani d . 1
H H1 0.0658 0.7572 0.1288 0.049 Uiso calc R 1
N N2 0.0526(3) 0.4103(10) 0.3005(6) 0.054(2) Uani d . 1
H H2 0.0581 0.3252 0.2501 0.065 Uiso calc R 1
N N3 -0.0622(3) 0.4348(10) 0.2208(7) 0.056(2) Uani d . 1
H H3 -0.0721 0.5016 0.2746 0.067 Uiso calc R 1
C C1 0.1169(3) 0.6147(12) 0.2676(8) 0.047(2) Uani d . 1
H H1A 0.1509 0.6873 0.3088 0.057 Uiso calc R 1
H H1B 0.1225 0.5401 0.2048 0.057 Uiso calc R 1
C C2 0.1072(3) 0.4948(11) 0.3664(8) 0.056(3) Uani d . 1
H H2A 0.1372 0.4053 0.3995 0.067 Uiso calc R 1
H H2B 0.1070 0.5667 0.4360 0.067 Uiso calc R 1
C C3 0.0265(4) 0.3159(13) 0.3769(8) 0.060(3) Uani d . 1
H H3A 0.0276 0.3921 0.4457 0.072 Uiso calc R 1
H H3B 0.0476 0.2069 0.4125 0.072 Uiso calc R 1
C C4 -0.0348(4) 0.2709(13) 0.2912(9) 0.062(3) Uani d . 1
H H4A -0.0357 0.1764 0.2327 0.074 Uiso calc R 1
H H4B -0.0551 0.2293 0.3411 0.074 Uiso calc R 1
C C5 0.0710(3) 0.8999(12) 0.2756(8) 0.057(3) Uani d . 1
H H5A 0.0680 0.8734 0.3547 0.068 Uiso calc R 1
H H5B 0.0386 0.9743 0.2256 0.068 Uiso calc R 1
C C6 0.1253(3) 1.0044(10) 0.3033(9) 0.048(2) Uani d . 1
C C7 0.1353(3) 1.0868(16) 0.2091(8) 0.060(2) Uani d . 1
H H7 0.1076 1.0810 0.1268 0.071 Uiso calc R 1
C C8 0.1848(4) 1.1774(12) 0.2322(11) 0.070(3) Uani d . 1
H H8 0.1906 1.2312 0.1658 0.084 Uiso calc R 1
C C9 0.2256(4) 1.1893(13) 0.3517(13) 0.080(4) Uani d . 1
H H9 0.2598 1.2489 0.3671 0.097 Uiso calc R 1
C C10 0.2165(4) 1.1132(16) 0.4498(10) 0.082(3) Uani d . 1
H H10 0.2443 1.1231 0.5319 0.098 Uiso calc R 1
C C11 0.1657(4) 1.0207(11) 0.4267(9) 0.066(3) Uani d . 1
H H11 0.1591 0.9707 0.4932 0.079 Uiso calc R 1
C C12 -0.1162(3) 0.3945(14) 0.1112(8) 0.071(3) Uani d . 1
H H12A -0.1071 0.3243 0.0511 0.086 Uiso calc R 1
H H12B -0.1327 0.5068 0.0703 0.086 Uiso calc R 1
C C13 -0.1609(3) 0.2938(14) 0.1405(9) 0.059(3) Uani d . 1
C C14 -0.1898(4) 0.3716(15) 0.2039(10) 0.088(3) Uani d . 1
H H14 -0.1802 0.4871 0.2360 0.105 Uiso calc R 1
C C15 -0.2333(5) 0.2800(17) 0.2209(11) 0.100(4) Uani d . 1
H H15 -0.2541 0.3371 0.2601 0.120 Uiso calc R 1
C C16 -0.2455(4) 0.1112(19) 0.1818(11) 0.094(4) Uani d . 1
H H16 -0.2737 0.0490 0.1965 0.113 Uiso calc R 1
C C17 -0.2171(4) 0.0308(14) 0.1209(11) 0.096(4) Uani d . 1
H H17 -0.2265 -0.0860 0.0914 0.116 Uiso calc R 1
C C18 -0.1744(4) 0.1184(18) 0.1018(10) 0.082(4) Uani d . 1
H H18 -0.1542 0.0591 0.0622 0.099 Uiso calc R 1

loop_
_atom_site_aniso_label
_atom_site_aniso_U_11
_atom_site_aniso_U_22
_atom_site_aniso_U_33
_atom_site_aniso_U_12
_atom_site_aniso_U_13
_atom_site_aniso_U_23
Cu1 0.0451(5) 0.0497(6) 0.0583(7) -0.0005(7) 0.0218(5) 0.0036(8)
Cl1 0.0548(15) 0.0638(18) 0.0719(18) 0.0134(12) 0.0258(14) 0.0096(14)
Cl2 0.064(2) 0.052(2) 0.044(2) 0.000 0.0224(17) 0.000
Cl3 0.255(7) 0.139(6) 0.203(7) 0.000 0.166(6) 0.000
N1 0.040(4) 0.046(5) 0.037(5) 0.002(3) 0.016(4) 0.004(4)
N2 0.054(5) 0.062(5) 0.044(5) 0.006(4) 0.018(4) -0.013(4)
N3 0.047(5) 0.065(6) 0.055(5) -0.002(4) 0.020(4) -0.010(4)
C1 0.029(4) 0.034(6) 0.075(6) 0.000(4) 0.017(4) 0.000(5)
C2 0.055(6) 0.053(6) 0.052(6) 0.005(5) 0.012(5) 0.000(5)
C3 0.074(7) 0.058(7) 0.049(6) -0.004(5) 0.028(6) -0.007(5)
C4 0.078(7) 0.050(7) 0.067(7) 0.002(5) 0.039(6) -0.002(6)
C5 0.062(6) 0.052(7) 0.062(7) 0.009(5) 0.031(5) 0.006(6)
C6 0.037(5) 0.036(6) 0.058(7) 0.002(4) 0.005(5) -0.004(5)
C7 0.059(6) 0.051(6) 0.054(6) -0.005(8) 0.009(5) -0.004(7)
C8 0.078(8) 0.056(7) 0.074(8) -0.023(6) 0.027(7) -0.018(6)
C9 0.061(7) 0.052(7) 0.123(11) -0.026(5) 0.031(8) -0.026(7)
C10 0.069(7) 0.051(9) 0.086(9) -0.010(7) -0.009(6) -0.007(7)
C11 0.077(7) 0.053(8) 0.054(7) 0.005(5) 0.013(7) 0.000(5)
C12 0.059(6) 0.097(9) 0.053(7) -0.016(6) 0.018(6) 0.002(6)
C13 0.046(6) 0.057(7) 0.081(8) 0.001(5) 0.032(6) 0.004(6)
C14 0.092(8) 0.069(8) 0.133(10) 0.000(6) 0.076(8) -0.008(7)
C15 0.107(9) 0.085(10) 0.158(12) 0.016(8) 0.105(9) 0.008(9)
C16 0.085(7) 0.066(10) 0.155(11) -0.006(8) 0.072(7) 0.012(10)
C17 0.093(9) 0.058(10) 0.154(12) -0.013(6) 0.067(9) -0.011(7)
C18 0.066(7) 0.089(11) 0.102(8) 0.010(7) 0.045(6) 0.010(9)

loop_
_atom_type_symbol
_atom_type_description
_atom_type_scat_dispersion_real
_atom_type_scat_dispersion_imag
_atom_type_scat_source
C C 0.0033 0.0016 'International Tables Vol C Tables 4.2.6.8 and 6.1.1.4'
H H 0.0000 0.0000 'International Tables Vol C Tables 4.2.6.8 and 6.1.1.4'
N N 0.0061 0.0033 'International Tables Vol C Tables 4.2.6.8 and 6.1.1.4'
Cl Cl 0.1484 0.1585 'International Tables Vol C Tables 4.2.6.8 and 6.1.1.4'
Cu Cu 0.3201 1.2651 'International Tables Vol C Tables 4.2.6.8 and 6.1.1.4'

loop_
_geom_angle_atom_site_label_1
_geom_angle_atom_site_label_2
_geom_angle_atom_site_label_3
_geom_angle_site_symmetry_3
_geom_angle
N2 Cu1 N3 . 84.2(3)
N2 Cu1 N1 . 83.6(3)
N3 Cu1 N1 . 162.2(3)
N2 Cu1 Cl1 . 171.5(2)
N3 Cu1 Cl1 . 95.2(2)
N1 Cu1 Cl1 . 94.85(19)
N2 Cu1 Cl2 . 85.18(19)
N3 Cu1 Cl2 . 97.1(2)
N1 Cu1 Cl2 . 94.85(19)
Cl1 Cu1 Cl2 . 103.26(9)
N2 Cu1 Cl3 . 79.64(19)
N3 Cu1 Cl3 . 72.7(2)
N1 Cu1 Cl3 . 92.3(2)
Cl1 Cu1 Cl3 . 92.12(10)
Cl2 Cu1 Cl3 . 162.39(11)
Cu1 Cl2 Cu1 2 109.79(12)
C1 N1 C5 . 113.5(6)
C1 N1 Cu1 . 107.8(5)
C5 N1 Cu1 . 112.0(5)
C1 N1 H1 . 107.8
C5 N1 H1 . 107.8
Cu1 N1 H1 . 107.8
C2 N2 C3 . 117.9(7)
C2 N2 Cu1 . 110.9(6)
C3 N2 Cu1 . 109.3(5)
C2 N2 H2 . 106.0
C3 N2 H2 . 106.0
Cu1 N2 H2 . 106.0
C4 N3 C12 . 112.0(7)
C4 N3 Cu1 . 109.9(5)
C12 N3 Cu1 . 116.0(5)
C4 N3 H3 . 106.0
C12 N3 H3 . 106.0
Cu1 N3 H3 . 106.0
N1 C1 C2 . 109.4(6)
N1 C1 H1A . 109.8
C2 C1 H1A . 109.8
N1 C1 H1B . 109.8
C2 C1 H1B . 109.8
H1A C1 H1B . 108.2
N2 C2 C1 . 105.9(7)
N2 C2 H2A . 110.6
C1 C2 H2A . 110.6
N2 C2 H2B . 110.6
C1 C2 H2B . 110.6
H2A C2 H2B . 108.7
N2 C3 C4 . 108.2(7)
N2 C3 H3A . 110.1
C4 C3 H3A . 110.1
N2 C3 H3B . 110.1
C4 C3 H3B . 110.1
H3A C3 H3B . 108.4
N3 C4 C3 . 108.2(8)
N3 C4 H4A . 110.1
C3 C4 H4A . 110.1
N3 C4 H4B . 110.1
C3 C4 H4B . 110.1
H4A C4 H4B . 108.4
N1 C5 C6 . 113.8(7)
N1 C5 H5A . 108.8
C6 C5 H5A . 108.8
N1 C5 H5B . 108.8
C6 C5 H5B . 108.8
H5A C5 H5B . 107.7
C7 C6 C11 . 118.7(8)
C7 C6 C5 . 121.2(8)
C11 C6 C5 . 120.2(9)
C8 C7 C6 . 121.8(8)
C8 C7 H7 . 119.1
C6 C7 H7 . 119.1
C9 C8 C7 . 120.1(10)
C9 C8 H8 . 119.9
C7 C8 H8 . 119.9
C8 C9 C10 . 119.9(10)
C8 C9 H9 . 120.1
C10 C9 H9 . 120.1
C9 C10 C11 . 120.2(9)
C9 C10 H10 . 119.9
C11 C10 H10 . 119.9
C6 C11 C10 . 119.2(9)
C6 C11 H11 . 120.4
C10 C11 H11 . 120.4
N3 C12 C13 . 115.8(7)
N3 C12 H12A . 108.3
C13 C12 H12A . 108.3
N3 C12 H12B . 108.3
C13 C12 H12B . 108.3
H12A C12 H12B . 107.4
C14 C13 C18 . 117.3(9)
C14 C13 C12 . 122.2(10)
C18 C13 C12 . 120.5(9)
C13 C14 C15 . 120.6(10)
C13 C14 H14 . 119.7
C15 C14 H14 . 119.7
C16 C15 C14 . 120.6(11)
C16 C15 H15 . 119.7
C14 C15 H15 . 119.7
C15 C16 C17 . 119.9(11)
C15 C16 H16 . 120.1
C17 C16 H16 . 120.1
C16 C17 C18 . 120.8(12)
C16 C17 H17 . 119.6
C18 C17 H17 . 119.6
C17 C18 C13 . 120.8(10)
C17 C18 H18 . 119.6
C13 C18 H18 . 119.6

loop_
_geom_bond_atom_site_label_1
_geom_bond_atom_site_label_2
_geom_bond_site_symmetry_2
_geom_bond_distance
_geom_bond_publ_flag
Cu1 N2 . 1.999(7) y
Cu1 N3 . 2.035(6) y
Cu1 N1 . 2.055(6) y
Cu1 Cl1 . 2.254(2) y
Cu1 Cl2 . 2.658(2) y
Cu1 Cl3 . 3.798(2) ?
Cl2 Cu1 2 2.658(2) ?
N1 C1 . 1.444(9) ?
N1 C5 . 1.482(9) ?
N1 H1 . 0.9100 ?
N2 C2 . 1.437(8) ?
N2 C3 . 1.483(9) ?
N2 H2 . 0.9100 ?
N3 C4 . 1.478(10) ?
N3 C12 . 1.478(8) ?
N3 H3 . 0.9100 ?
C1 C2 . 1.547(10) ?
C1 H1A . 0.9700 ?
C1 H1B . 0.9700 ?
C2 H2A . 0.9700 ?
C2 H2B . 0.9700 ?
C3 C4 . 1.515(9) ?
C3 H3A . 0.9700 ?
C3 H3B . 0.9700 ?
C4 H4A . 0.9700 ?
C4 H4B . 0.9700 ?
C5 C6 . 1.508(10) ?
C5 H5A . 0.9700 ?
C5 H5B . 0.9700 ?
C6 C7 . 1.363(11) ?
C6 C11 . 1.388(10) ?
C7 C8 . 1.363(11) ?
C7 H7 . 0.9300 ?
C8 C9 . 1.357(13) ?
C8 H8 . 0.9300 ?
C9 C10 . 1.370(13) ?
C9 H9 . 0.9300 ?
C10 C11 . 1.398(11) ?
C10 H10 . 0.9300 ?
C11 H11 . 0.9300 ?
C12 C13 . 1.518(10) ?
C12 H12A . 0.9700 ?
C12 H12B . 0.9700 ?
C13 C14 . 1.364(11) ?
C13 C18 . 1.379(15) ?
C14 C15 . 1.386(12) ?
C14 H14 . 0.9300 ?
C15 C16 . 1.331(15) ?
C15 H15 . 0.9300 ?
C16 C17 . 1.342(13) ?
C16 H16 . 0.9300 ?
C17 C18 . 1.365(12) ?
C17 H17 . 0.9300 ?
C18 H18 . 0.9300 ?

loop_
_geom_hbond_atom_site_label_D
_geom_hbond_atom_site_label_H
_geom_hbond_atom_site_label_A
_geom_hbond_site_symmetry_A
_geom_hbond_distance_DH
_geom_hbond_distance_HA
_geom_hbond_distance_DA
_geom_hbond_angle_DHA
C3 H3A Cl3 . 0.97 2.82 3.640(11) 142.6
C2 H2A Cg1 1_545 0.97 2.74 3.547(9) 141
C15 H15 Cg1 3_445 0.93 2.97 3.872(14) 163

loop_
_geom_torsion_atom_site_label_1
_geom_torsion_atom_site_label_2
_geom_torsion_atom_site_label_3
_geom_torsion_atom_site_label_4
_geom_torsion_site_symmetry_4
_geom_torsion
N2 Cu1 Cl2 Cu1 2 -137.1(2)
N3 Cu1 Cl2 Cu1 2 139.3(2)
N1 Cu1 Cl2 Cu1 2 -53.97(18)
Cl1 Cu1 Cl2 Cu1 2 42.18(6)
Cl3 Cu1 Cl2 Cu1 2 -167.59(13)
N2 Cu1 N1 C1 . 12.1(5)
N3 Cu1 N1 C1 . 59.5(12)
Cl1 Cu1 N1 C1 . -176.2(5)
Cl2 Cu1 N1 C1 . -72.5(5)
Cl3 Cu1 N1 C1 . 91.4(5)
N2 Cu1 N1 C5 . -113.5(5)
N3 Cu1 N1 C5 . -66.1(11)
Cl1 Cu1 N1 C5 . 58.2(5)
Cl2 Cu1 N1 C5 . 161.9(5)
Cl3 Cu1 N1 C5 . -34.2(5)
N3 Cu1 N2 C2 . -149.5(6)
N1 Cu1 N2 C2 . 17.4(5)
Cl2 Cu1 N2 C2 . 112.9(5)
Cl3 Cu1 N2 C2 . -76.1(5)
N3 Cu1 N2 C3 . -17.9(5)
N1 Cu1 N2 C3 . 149.0(5)
Cl2 Cu1 N2 C3 . -115.6(5)
Cl3 Cu1 N2 C3 . 55.5(5)
N2 Cu1 N3 C4 . -9.3(6)
N1 Cu1 N3 C4 . -56.5(12)
Cl1 Cu1 N3 C4 . 179.2(5)
Cl2 Cu1 N3 C4 . 75.1(6)
Cl3 Cu1 N3 C4 . -90.2(5)
N2 Cu1 N3 C12 . -137.6(6)
N1 Cu1 N3 C12 . 175.1(8)
Cl1 Cu1 N3 C12 . 50.9(6)
Cl2 Cu1 N3 C12 . -53.2(6)
Cl3 Cu1 N3 C12 . 141.5(6)
C5 N1 C1 C2 . 87.2(8)
Cu1 N1 C1 C2 . -37.5(8)
C3 N2 C2 C1 . -167.9(7)
Cu1 N2 C2 C1 . -40.9(7)
N1 C1 C2 N2 . 52.2(8)
C2 N2 C3 C4 . 168.9(7)
Cu1 N2 C3 C4 . 41.1(8)
C12 N3 C4 C3 . 164.4(6)
Cu1 N3 C4 C3 . 33.8(8)
N2 C3 C4 N3 . -49.2(9)
C1 N1 C5 C6 . 53.1(10)
Cu1 N1 C5 C6 . 175.6(6)
N1 C5 C6 C7 . 70.4(11)
N1 C5 C6 C11 . -110.6(8)
C11 C6 C7 C8 . 2.9(14)
C5 C6 C7 C8 . -178.1(8)
C6 C7 C8 C9 . -0.7(15)
C7 C8 C9 C10 . -1.4(15)
C8 C9 C10 C11 . 1.1(16)
C7 C6 C11 C10 . -3.1(12)
C5 C6 C11 C10 . 177.9(8)
C9 C10 C11 C6 . 1.1(15)
C4 N3 C12 C13 . 56.4(10)
Cu1 N3 C12 C13 . -176.2(7)
N3 C12 C13 C14 . 70.1(12)
N3 C12 C13 C18 . -110.7(11)
C18 C13 C14 C15 . -4.0(16)
C12 C13 C14 C15 . 175.3(9)
C13 C14 C15 C16 . 3.7(18)
C14 C15 C16 C17 . -2.6(19)
C15 C16 C17 C18 . 1.9(19)
C16 C17 C18 C13 . -2.4(17)
C14 C13 C18 C17 . 3.4(16)
C12 C13 C18 C17 . -175.9(9)
